data_1000157
loop_
_publ_author_name
'Courbion, G'
'Jacoboni, C'
'de Pape, R'

_publ_section_title 'La structure cristalline de Na Mn Cr F~6~'
_journal_coden_ASTM ACBCAR
_journal_name_full 'Acta Crystallographica B (24,1968-38,1982)'
_journal_page_first 1405
_journal_page_last 1408
_journal_paper_doi 10.1107/S0567740877006177
_journal_volume 33
_journal_year 1977
_chemical_formula_structural 'MN NA CR F6'
_chemical_formula_sum 'Cr F6 Mn Na'
_chemical_name_systematic 'MANGANESE SODIUM HEXAFLUOROCHROMATE(III)'
_space_group_IT_number 150
_symmetry_cell_setting trigonal
_symmetry_Int_Tables_number 150
_symmetry_space_group_name_Hall 'P 3 2"'
_symmetry_space_group_name_H-M 'P 3 2 1'
_cell_angle_alpha 90
_cell_angle_beta 90
_cell_angle_gamma 120
_cell_formula_units_Z 3
_cell_length_a 8.993(1)
_cell_length_b 8.993(1)
_cell_length_c 5.003(1)
_cell_volume 350.4
_exptl_crystal_density_meas 3.52
_refine_ls_R_factor_all 0.026
_cod_database_code 1000157

loop_
_symmetry_equiv_pos_as_xyz
x,y,z
-y,x-y,z
y-x,-x,z
y,x,-z
-x,y-x,-z
x-y,-y,-z

loop_
_atom_site_label
_atom_site_type_symbol
_atom_site_symmetry_multiplicity
_atom_site_Wyckoff_symbol
_atom_site_fract_x
_atom_site_fract_y
_atom_site_fract_z
_atom_site_occupancy
_atom_site_attached_hydrogens
_atom_site_calc_flag
Na1 Na1+ 3 e 0.3722(2) 0. 0. 1. 0 d
Mn1 Mn2+ 3 f 0.70258(4) 0. 0.5 1. 0 d
Cr1 Cr3+ 1 a 0. 0. 0. 1. 0 d
Cr2 Cr3+ 2 d 0.3333 0.6667 0.49708(8) 1. 0 d
F1 F1- 6 g 0.9031(2) 0.1033(2) 0.7798(2) 1. 0 d
F2 F1- 6 g 0.5390(2) 0.4073(2) 0.7131(2) 1. 0 d
F3 F1- 6 g 0.2347(2) 0.7744(2) 0.7039(2) 1. 0 d

loop_
_atom_type_symbol
_atom_type_oxidation_number
Na1+ 1.000
Mn2+ 2.000
Cr3+ 3.000
F1- -1.000
